data_7123455
loop_
_publ_author_name
'Wilson, Daniel'
'Goicoechea, Jose M.'

_publ_section_title
;
 Synthesis of metallophophaalkenes by reaction of organometallic
 nucleophiles with a phosphaethynolato-borane
;
_journal_name_full 'Chemical Communications'
_journal_paper_doi 10.1039/C9CC03040A
_journal_year 2019
_chemical_formula_moiety 'C42 H60 B Fe N2 O3 P Si, 0.25(C6 H14)'
_chemical_formula_sum 'C43.5 H63.5 B Fe N2 O3 P Si'
_chemical_formula_weight 788.18
_chemical_name_systematic
;
 (Me3Si)OC[B{N(2,6-iPr-C6H3)}2(CH)2]PFe(CO)2Cp*_0.25hex
;
_space_group_crystal_system triclinic
_space_group_IT_number 2
_space_group_name_Hall '-P 1'
_space_group_name_H-M_alt 'P -1'
_symmetry_space_group_name_Hall '-P 1'
_symmetry_space_group_name_H-M 'P -1'
_atom_sites_solution_hydrogens geom
_audit_creation_method SHELXL-2018/1
_audit_update_record
;
2019-04-18 deposited with the CCDC.    2019-05-10 downloaded from the CCDC.
;
_cell_angle_alpha 78.827(4)
_cell_angle_beta 86.973(4)
_cell_angle_gamma 78.977(4)
_cell_formula_units_Z 4
_cell_length_a 12.6726(7)
_cell_length_b 14.4208(6)
_cell_length_c 25.6379(10)
_cell_measurement_reflns_used 10974
_cell_measurement_temperature 150(2)
_cell_measurement_theta_max 76.4140
_cell_measurement_theta_min 3.5070
_cell_volume 4511.1(4)
_computing_cell_refinement 'CrysAlisPro 1.171.39.46 (Rigaku OD, 2018)'
_computing_data_collection 'CrysAlisPro 1.171.39.46 (Rigaku OD, 2018)'
_computing_data_reduction 'CrysAlisPro 1.171.39.46 (Rigaku OD, 2018)'
_computing_structure_refinement 'SHELXL-2018/1 (Sheldrick, 2018)'
_computing_structure_solution 'SHELXS-97 (Sheldrick, 1990)'
_diffrn_ambient_temperature 150(2)
_diffrn_detector_area_resol_mean 10.4102
_diffrn_measured_fraction_theta_full 0.997
_diffrn_measured_fraction_theta_max 0.973
_diffrn_measurement_device_type 'SuperNova, Dual, Cu at zero, Atlas'
_diffrn_measurement_method '\w scans'
_diffrn_radiation_monochromator mirror
_diffrn_radiation_source 'SuperNova (Cu) X-ray Source'
_diffrn_radiation_type CuK\a
_diffrn_radiation_wavelength 1.54184
_diffrn_reflns_av_R_equivalents 0.0476
_diffrn_reflns_av_unetI/netI 0.0639
_diffrn_reflns_Laue_measured_fraction_full 0.997
_diffrn_reflns_Laue_measured_fraction_max 0.973
_diffrn_reflns_limit_h_max 14
_diffrn_reflns_limit_h_min -15
_diffrn_reflns_limit_k_max 13
_diffrn_reflns_limit_k_min -17
_diffrn_reflns_limit_l_max 31
_diffrn_reflns_limit_l_min -32
_diffrn_reflns_number 39615
_diffrn_reflns_point_group_measured_fraction_full 0.997
_diffrn_reflns_point_group_measured_fraction_max 0.973
_diffrn_reflns_theta_full 67.684
_diffrn_reflns_theta_max 77.356
_diffrn_reflns_theta_min 3.178
_exptl_absorpt_coefficient_mu 3.556
_exptl_absorpt_correction_T_max 1.00000
_exptl_absorpt_correction_T_min 0.93373
_exptl_absorpt_correction_type multi-scan
_exptl_absorpt_process_details
;
CrysAlisPro 1.171.39.46 (Rigaku Oxford Diffraction, 2018)
Empirical absorption correction using spherical harmonics,
 implemented in SCALE3 ABSPACK scaling algorithm.
;
_exptl_crystal_colour yellow
_exptl_crystal_density_diffrn 1.161
_exptl_crystal_description block
_exptl_crystal_F_000 1690
_exptl_crystal_size_max 0.100
_exptl_crystal_size_mid 0.080
_exptl_crystal_size_min 0.080
_refine_diff_density_max 1.295
_refine_diff_density_min -0.630
_refine_diff_density_rms 0.065
_refine_ls_extinction_method none
_refine_ls_goodness_of_fit_ref 1.039
_refine_ls_hydrogen_treatment constr
_refine_ls_matrix_type full
_refine_ls_number_parameters 963
_refine_ls_number_reflns 18631
_refine_ls_number_restraints 0
_refine_ls_restrained_S_all 1.039
_refine_ls_R_factor_all 0.0717
_refine_ls_R_factor_gt 0.0538
_refine_ls_shift/su_max 0.001
_refine_ls_shift/su_mean 0.000
_refine_ls_structure_factor_coef Fsqd
_refine_ls_weighting_details 'w=1/[\s^2^(Fo^2^)+(0.0725P)^2^+1.7557P] where P=(Fo^2^+2Fc^2^)/3'
_refine_ls_weighting_scheme calc
_refine_ls_wR_factor_gt 0.1381
_refine_ls_wR_factor_ref 0.1556
_reflns_Friedel_coverage 0.000
_reflns_number_gt 14547
_reflns_number_total 18631
_reflns_threshold_expression 'I > 2\s(I)'
_cod_data_source_file c9cc03040a2.cif
_cod_data_source_block DW288B
_cod_original_formula_sum 'C43.50 H63.50 B Fe N2 O3 P Si'
_cod_database_code 7123455
_shelx_shelxl_version_number 2018/1
_shelx_space_group_comment
;
The symmetry employed for this shelxl refinement is uniquely defined
by the following loop, which should always be used as a source of
symmetry information in preference to the above space-group names.
They are only intended as comments.
;
_shelx_estimated_absorpt_t_min 0.718
_shelx_estimated_absorpt_t_max 0.764

loop_
_space_group_symop_operation_xyz
'x, y, z'
'-x, -y, -z'

loop_
_atom_site_label
_atom_site_type_symbol
_atom_site_fract_x
_atom_site_fract_y
_atom_site_fract_z
_atom_site_U_iso_or_equiv
_atom_site_adp_type
_atom_site_occupancy
_atom_site_site_symmetry_order
_atom_site_calc_flag
_atom_site_refinement_flags_posn
_atom_site_refinement_flags_adp
Fe1 Fe 0.87581(3) 0.50071(3) 0.15300(2) 0.02443(10) Uani 1 1 d . .
C2 C 0.9463(2) 0.44916(18) 0.10121(12) 0.0318(6) Uani 1 1 d . .
O2 O 0.9958(2) 0.42376(16) 0.06609(10) 0.0496(6) Uani 1 1 d . .
C3 C 0.9374(3) 0.4176(2) 0.20631(13) 0.0415(7) Uani 1 1 d . .
O3 O 0.9779(3) 0.3657(2) 0.24343(11) 0.0694(9) Uani 1 1 d . .
P1 P 0.74886(6) 0.40644(5) 0.16116(3) 0.03023(16) Uani 1 1 d . .
O1 O 0.89203(15) 0.26516(13) 0.12570(8) 0.0298(4) Uani 1 1 d . .
C1 C 0.7920(2) 0.29513(17) 0.14724(10) 0.0218(5) Uani 1 1 d . .
B1 B 0.7063(2) 0.22853(18) 0.15154(11) 0.0211(5) Uani 1 1 d . .
N1 N 0.61899(17) 0.22303(14) 0.18963(9) 0.0230(4) Uani 1 1 d . .
N2 N 0.69402(17) 0.16128(14) 0.11804(8) 0.0214(4) Uani 1 1 d . .
Si1 Si 0.99700(6) 0.17827(5) 0.14156(3) 0.02508(15) Uani 1 1 d . .
C4 C 0.8576(3) 0.61085(19) 0.19828(13) 0.0345(6) Uani 1 1 d . .
C5 C 0.9348(2) 0.62660(19) 0.15628(14) 0.0359(7) Uani 1 1 d . .
C6 C 0.8812(3) 0.63862(19) 0.10759(13) 0.0371(7) Uani 1 1 d . .
C7 C 0.7714(3) 0.62886(18) 0.11892(13) 0.0335(6) Uani 1 1 d . .
C8 C 0.7568(2) 0.61339(18) 0.17503(12) 0.0317(6) Uani 1 1 d . .
C9 C 0.8742(3) 0.6001(3) 0.25666(15) 0.0519(9) Uani 1 1 d . .
H9A H 0.950710 0.577216 0.264425 0.078 Uiso 1 1 calc R U
H9B H 0.832462 0.553596 0.276302 0.078 Uiso 1 1 calc R U
H9C H 0.850441 0.662454 0.267472 0.078 Uiso 1 1 calc R U
C10 C 1.0497(3) 0.6343(3) 0.16285(19) 0.0565(10) Uani 1 1 d . .
H10A H 1.092799 0.615700 0.132410 0.085 Uiso 1 1 calc R U
H10B H 1.077623 0.591518 0.195651 0.085 Uiso 1 1 calc R U
H10C H 1.053492 0.700802 0.164795 0.085 Uiso 1 1 calc R U
C11 C 0.9289(4) 0.6641(3) 0.05312(16) 0.0588(11) Uani 1 1 d . .
H11A H 0.916997 0.734250 0.042100 0.088 Uiso 1 1 calc R U
H11B H 0.894625 0.636530 0.027907 0.088 Uiso 1 1 calc R U
H11C H 1.006291 0.638297 0.053738 0.088 Uiso 1 1 calc R U
C12 C 0.6847(3) 0.6411(3) 0.07965(16) 0.0533(9) Uani 1 1 d . .
H12A H 0.639541 0.592603 0.091488 0.080 Uiso 1 1 calc R U
H12B H 0.717047 0.633150 0.044848 0.080 Uiso 1 1 calc R U
H12C H 0.640546 0.705473 0.076837 0.080 Uiso 1 1 calc R U
C13 C 0.6524(3) 0.6083(2) 0.20456(16) 0.0475(9) Uani 1 1 d . .
H13A H 0.624550 0.669920 0.215591 0.071 Uiso 1 1 calc R U
H13B H 0.663789 0.556997 0.236049 0.071 Uiso 1 1 calc R U
H13C H 0.600468 0.594748 0.181376 0.071 Uiso 1 1 calc R U
C14 C 0.5594(2) 0.15679(18) 0.17804(11) 0.0272(5) Uani 1 1 d . .
H14 H 0.497386 0.140064 0.197217 0.033 Uiso 1 1 calc R U
C15 C 0.6034(2) 0.12105(18) 0.13588(11) 0.0266(5) Uani 1 1 d . .
H15 H 0.577148 0.075315 0.120386 0.032 Uiso 1 1 calc R U
C16 C 0.5797(2) 0.27550(17) 0.23108(10) 0.0234(5) Uani 1 1 d . .
C17 C 0.4869(2) 0.34606(18) 0.22224(12) 0.0286(6) Uani 1 1 d . .
C18 C 0.4450(2) 0.3915(2) 0.26457(13) 0.0362(7) Uani 1 1 d . .
H18 H 0.381383 0.439104 0.259715 0.043 Uiso 1 1 calc R U
C19 C 0.4949(3) 0.3680(2) 0.31309(13) 0.0429(8) Uani 1 1 d . .
H19 H 0.464903 0.398563 0.341540 0.051 Uiso 1 1 calc R U
C20 C 0.5883(3) 0.3002(2) 0.32045(12) 0.0395(7) Uani 1 1 d . .
H20 H 0.623106 0.285956 0.353753 0.047 Uiso 1 1 calc R U
C21 C 0.6327(2) 0.2520(2) 0.27993(11) 0.0301(6) Uani 1 1 d . .
C22 C 0.4311(3) 0.3760(2) 0.16891(13) 0.0369(6) Uani 1 1 d . .
H22 H 0.476054 0.340523 0.143225 0.044 Uiso 1 1 calc R U
C23 C 0.4222(4) 0.4835(3) 0.14676(18) 0.0617(11) Uani 1 1 d . .
H23A H 0.372451 0.520273 0.169151 0.093 Uiso 1 1 calc R U
H23B H 0.395098 0.497948 0.110409 0.093 Uiso 1 1 calc R U
H23C H 0.493169 0.501046 0.146492 0.093 Uiso 1 1 calc R U
C24 C 0.3211(3) 0.3479(3) 0.17222(19) 0.0664(12) Uani 1 1 d . .
H24A H 0.329121 0.277832 0.182541 0.100 Uiso 1 1 calc R U
H24B H 0.286865 0.369099 0.137462 0.100 Uiso 1 1 calc R U
H24C H 0.276370 0.378491 0.198781 0.100 Uiso 1 1 calc R U
C25 C 0.7334(2) 0.1754(3) 0.28864(13) 0.0406(7) Uani 1 1 d . .
H25 H 0.772187 0.177655 0.253546 0.049 Uiso 1 1 calc R U
C26 C 0.8104(4) 0.1916(4) 0.32727(19) 0.0734(13) Uani 1 1 d . .
H26A H 0.778290 0.183723 0.363101 0.110 Uiso 1 1 calc R U
H26B H 0.825590 0.256909 0.316850 0.110 Uiso 1 1 calc R U
H26C H 0.877538 0.144843 0.327007 0.110 Uiso 1 1 calc R U
C27 C 0.7068(4) 0.0764(3) 0.3043(3) 0.0872(18) Uani 1 1 d . .
H27A H 0.772142 0.028128 0.302576 0.131 Uiso 1 1 calc R U
H27B H 0.653605 0.068496 0.279865 0.131 Uiso 1 1 calc R U
H27C H 0.677152 0.068024 0.340640 0.131 Uiso 1 1 calc R U
C28 C 0.7475(2) 0.13931(18) 0.06969(10) 0.0228(5) Uani 1 1 d . .
C29 C 0.7460(2) 0.21312(19) 0.02497(11) 0.0284(5) Uani 1 1 d . .
C30 C 0.7966(3) 0.1893(2) -0.02173(11) 0.0357(6) Uani 1 1 d . .
H30 H 0.797866 0.238392 -0.052249 0.043 Uiso 1 1 calc R U
C31 C 0.8448(3) 0.0960(2) -0.02449(12) 0.0369(7) Uani 1 1 d . .
H31 H 0.878814 0.081353 -0.056581 0.044 Uiso 1 1 calc R U
C32 C 0.8433(2) 0.0239(2) 0.01975(11) 0.0325(6) Uani 1 1 d . .
H32 H 0.875362 -0.040289 0.017368 0.039 Uiso 1 1 calc R U
C33 C 0.7957(2) 0.04331(19) 0.06781(11) 0.0266(5) Uani 1 1 d . .
C34 C 0.6847(3) 0.3153(2) 0.02379(12) 0.0359(6) Uani 1 1 d . .
H34 H 0.664059 0.322114 0.061251 0.043 Uiso 1 1 calc R U
C35 C 0.7509(3) 0.3912(2) 0.00137(17) 0.0547(9) Uani 1 1 d . .
H35A H 0.820392 0.375568 0.019147 0.082 Uiso 1 1 calc R U
H35B H 0.712577 0.454126 0.007293 0.082 Uiso 1 1 calc R U
H35C H 0.762719 0.392947 -0.036873 0.082 Uiso 1 1 calc R U
C36 C 0.5812(3) 0.3322(3) -0.00747(19) 0.0631(11) Uani 1 1 d . .
H36A H 0.541619 0.397578 -0.007320 0.095 Uiso 1 1 calc R U
H36B H 0.536592 0.285617 0.009069 0.095 Uiso 1 1 calc R U
H36C H 0.599014 0.324276 -0.044198 0.095 Uiso 1 1 calc R U
C37 C 0.7980(2) -0.03991(18) 0.11480(11) 0.0285(5) Uani 1 1 d . .
H37 H 0.770361 -0.012660 0.146971 0.034 Uiso 1 1 calc R U
C38 C 0.9114(3) -0.0982(2) 0.12654(14) 0.0412(7) Uani 1 1 d . .
H38A H 0.938792 -0.128207 0.096114 0.062 Uiso 1 1 calc R U
H38B H 0.909007 -0.148294 0.158217 0.062 Uiso 1 1 calc R U
H38C H 0.959031 -0.055474 0.132797 0.062 Uiso 1 1 calc R U
C39 C 0.7235(3) -0.1076(2) 0.10488(13) 0.0393(7) Uani 1 1 d . .
H39A H 0.650410 -0.070879 0.098378 0.059 Uiso 1 1 calc R U
H39B H 0.722863 -0.158785 0.136155 0.059 Uiso 1 1 calc R U
H39C H 0.749910 -0.136016 0.073821 0.059 Uiso 1 1 calc R U
C40 C 0.9618(3) 0.0857(2) 0.19750(12) 0.0366(6) Uani 1 1 d . .
H40A H 0.950764 0.112615 0.230087 0.055 Uiso 1 1 calc R U
H40B H 1.020475 0.029776 0.202600 0.055 Uiso 1 1 calc R U
H40C H 0.895702 0.065976 0.189312 0.055 Uiso 1 1 calc R U
C41 C 1.1113(2) 0.2261(2) 0.16202(14) 0.0392(7) Uani 1 1 d . .
H41A H 1.127227 0.278663 0.134069 0.059 Uiso 1 1 calc R U
H41B H 1.174809 0.174711 0.167652 0.059 Uiso 1 1 calc R U
H41C H 1.092283 0.250285 0.195116 0.059 Uiso 1 1 calc R U
C42 C 1.0406(2) 0.1329(2) 0.07942(12) 0.0333(6) Uani 1 1 d . .
H42A H 0.982929 0.106107 0.067276 0.050 Uiso 1 1 calc R U
H42B H 1.105061 0.082773 0.086205 0.050 Uiso 1 1 calc R U
H42C H 1.056980 0.185990 0.051954 0.050 Uiso 1 1 calc R U
Fe11 Fe 0.27890(4) 1.00422(3) 0.41485(2) 0.02692(10) Uani 1 1 d . .
P101 P 0.27279(7) 0.90976(5) 0.35426(3) 0.03012(15) Uani 1 1 d . .
C102 C 0.2055(4) 0.9392(3) 0.46284(17) 0.0633(13) Uani 1 1 d . .
O102 O 0.1547(4) 0.9031(2) 0.49648(15) 0.1154(18) Uani 1 1 d . .
C103 C 0.4026(3) 0.9275(3) 0.43080(17) 0.0554(10) Uani 1 1 d . .
O103 O 0.4859(3) 0.8803(3) 0.44025(18) 0.1046(15) Uani 1 1 d . .
O101 O 0.2835(4) 0.76027(17) 0.43448(9) 0.0849(13) Uani 1 1 d . .
C101 C 0.2794(2) 0.79242(17) 0.38154(10) 0.0234(5) Uani 1 1 d . .
B101 B 0.2852(2) 0.72326(18) 0.34072(11) 0.0206(5) Uani 1 1 d . .
N101 N 0.21357(17) 0.65988(14) 0.33276(9) 0.0231(4) Uani 1 1 d . .
N102 N 0.36504(17) 0.71481(14) 0.29939(8) 0.0223(4) Uani 1 1 d . .
Si11 Si 0.29833(9) 0.66439(6) 0.48128(3) 0.0434(2) Uani 1 1 d . .
C104 C 0.3490(3) 1.1253(2) 0.41241(12) 0.0356(6) Uani 1 1 d . .
C105 C 0.3169(2) 1.12247(19) 0.35970(11) 0.0307(6) Uani 1 1 d . .
C106 C 0.2039(2) 1.12844(18) 0.36087(12) 0.0311(6) Uani 1 1 d . .
C107 C 0.1662(3) 1.1331(2) 0.41363(13) 0.0377(7) Uani 1 1 d . .
C108 C 0.2559(3) 1.13100(19) 0.44575(12) 0.0338(6) Uani 1 1 d . .
C109 C 0.4615(3) 1.1285(3) 0.42747(17) 0.0619(11) Uani 1 1 d . .
H10D H 0.474189 1.194603 0.417740 0.093 Uiso 1 1 calc R U
H10E H 0.513438 1.086620 0.408563 0.093 Uiso 1 1 calc R U
H10F H 0.469887 1.106233 0.465897 0.093 Uiso 1 1 calc R U
C110 C 0.3886(3) 1.1216(3) 0.31144(14) 0.0468(8) Uani 1 1 d . .
H11J H 0.356638 1.094153 0.285337 0.070 Uiso 1 1 calc R U
H11K H 0.459193 1.082532 0.321512 0.070 Uiso 1 1 calc R U
H11L H 0.396784 1.187508 0.295856 0.070 Uiso 1 1 calc R U
C111 C 0.1357(3) 1.1364(2) 0.31358(14) 0.0470(8) Uani 1 1 d . .
H11G H 0.113120 1.204276 0.297453 0.071 Uiso 1 1 calc R U
H11H H 0.072025 1.107803 0.324910 0.071 Uiso 1 1 calc R U
H11I H 0.177297 1.102170 0.287474 0.071 Uiso 1 1 calc R U
C112 C 0.0504(3) 1.1448(4) 0.4316(2) 0.0705(13) Uani 1 1 d . .
H11M H 0.016961 1.212999 0.423645 0.106 Uiso 1 1 calc R U
H11N H 0.046314 1.120885 0.469997 0.106 Uiso 1 1 calc R U
H11O H 0.012468 1.108155 0.412900 0.106 Uiso 1 1 calc R U
C113 C 0.2519(4) 1.1384(2) 0.50373(13) 0.0520(9) Uani 1 1 d . .
H11D H 0.322241 1.109962 0.519496 0.078 Uiso 1 1 calc R U
H11E H 0.197243 1.103842 0.522342 0.078 Uiso 1 1 calc R U
H11F H 0.233556 1.206207 0.507037 0.078 Uiso 1 1 calc R U
C114 C 0.2515(2) 0.61954(19) 0.28802(11) 0.0296(6) Uani 1 1 d . .
H114 H 0.218524 0.576368 0.273632 0.036 Uiso 1 1 calc R U
C115 C 0.3410(2) 0.65128(18) 0.26882(11) 0.0294(6) Uani 1 1 d . .
H115 H 0.381976 0.633407 0.239019 0.035 Uiso 1 1 calc R U
C116 C 0.1172(2) 0.63755(18) 0.36035(11) 0.0276(5) Uani 1 1 d . .
C117 C 0.1115(2) 0.54091(19) 0.38321(13) 0.0345(6) Uani 1 1 d . .
C118 C 0.0180(3) 0.5226(2) 0.41115(17) 0.0512(9) Uani 1 1 d . .
H118 H 0.012640 0.458076 0.426339 0.061 Uiso 1 1 calc R U
C119 C -0.0665(3) 0.5952(3) 0.41731(19) 0.0602(11) Uani 1 1 d . .
H119 H -0.127983 0.581268 0.437929 0.072 Uiso 1 1 calc R U
C120 C -0.0613(3) 0.6893(2) 0.39315(17) 0.0485(9) Uani 1 1 d . .
H120 H -0.120787 0.739186 0.396522 0.058 Uiso 1 1 calc R U
C121 C 0.0292(2) 0.71177(19) 0.36412(13) 0.0334(6) Uani 1 1 d . .
C122 C 0.2006(2) 0.45557(19) 0.37816(14) 0.0367(7) Uani 1 1 d . .
H122 H 0.267180 0.480710 0.364648 0.044 Uiso 1 1 calc R U
C123 C 0.1700(3) 0.3986(2) 0.33796(18) 0.0556(10) Uani 1 1 d . .
H12D H 0.105477 0.372389 0.350852 0.083 Uiso 1 1 calc R U
H12E H 0.229395 0.345697 0.334067 0.083 Uiso 1 1 calc R U
H12F H 0.155517 0.441387 0.303437 0.083 Uiso 1 1 calc R U
C124 C 0.2257(3) 0.3875(2) 0.43161(17) 0.0533(9) Uani 1 1 d . .
H12G H 0.237838 0.424563 0.458291 0.080 Uiso 1 1 calc R U
H12H H 0.290441 0.339642 0.427758 0.080 Uiso 1 1 calc R U
H12I H 0.165011 0.354902 0.442966 0.080 Uiso 1 1 calc R U
C125 C 0.0238(2) 0.81463(19) 0.33411(14) 0.0360(7) Uani 1 1 d . .
H125 H 0.098347 0.822493 0.321841 0.043 Uiso 1 1 calc R U
C126 C -0.0448(4) 0.8319(3) 0.28531(19) 0.0666(12) Uani 1 1 d . .
H12M H -0.007511 0.794655 0.259413 0.100 Uiso 1 1 calc R U
H12N H -0.057676 0.900452 0.269414 0.100 Uiso 1 1 calc R U
H12O H -0.113754 0.811598 0.295551 0.100 Uiso 1 1 calc R U
C127 C -0.0181(4) 0.8893(3) 0.3690(2) 0.0662(12) Uani 1 1 d . .
H12J H -0.095010 0.890992 0.376324 0.099 Uiso 1 1 calc R U
H12K H -0.006801 0.952855 0.350365 0.099 Uiso 1 1 calc R U
H12L H 0.020836 0.871976 0.402542 0.099 Uiso 1 1 calc R U
C128 C 0.4508(2) 0.76739(18) 0.28313(11) 0.0259(5) Uani 1 1 d . .
C129 C 0.5428(2) 0.7492(2) 0.31436(12) 0.0311(6) Uani 1 1 d . .
C130 C 0.6240(3) 0.8009(2) 0.29665(15) 0.0442(8) Uani 1 1 d . .
H130 H 0.686898 0.790068 0.317188 0.053 Uiso 1 1 calc R U
C131 C 0.6150(3) 0.8678(2) 0.24965(16) 0.0516(10) Uani 1 1 d . .
H131 H 0.671495 0.902179 0.238123 0.062 Uiso 1 1 calc R U
C132 C 0.5246(3) 0.8844(2) 0.21990(14) 0.0451(8) Uani 1 1 d . .
H132 H 0.519497 0.930329 0.187668 0.054 Uiso 1 1 calc R U
C133 C 0.4396(3) 0.83561(19) 0.23564(12) 0.0326(6) Uani 1 1 d . .
C134 C 0.5547(2) 0.6731(2) 0.36470(13) 0.0381(7) Uani 1 1 d . .
H134 H 0.482296 0.676837 0.382574 0.046 Uiso 1 1 calc R U
C135 C 0.6320(4) 0.6885(4) 0.4042(2) 0.0745(13) Uani 1 1 d . .
H13J H 0.705043 0.680878 0.388955 0.112 Uiso 1 1 calc R U
H13K H 0.630284 0.641081 0.437113 0.112 Uiso 1 1 calc R U
H13L H 0.610660 0.753455 0.411991 0.112 Uiso 1 1 calc R U
C136 C 0.5865(4) 0.5731(3) 0.35191(17) 0.0663(12) Uani 1 1 d . .
H13D H 0.535178 0.563800 0.326964 0.100 Uiso 1 1 calc R U
H13E H 0.586109 0.525153 0.384689 0.100 Uiso 1 1 calc R U
H13F H 0.658751 0.565742 0.335798 0.100 Uiso 1 1 calc R U
C137 C 0.3408(3) 0.8583(2) 0.20197(13) 0.0442(8) Uani 1 1 d . .
H137 H 0.285829 0.823279 0.222063 0.053 Uiso 1 1 calc R U
C138 C 0.2916(4) 0.9661(3) 0.19123(16) 0.0592(10) Uani 1 1 d . .
H13G H 0.273825 0.987777 0.225112 0.089 Uiso 1 1 calc R U
H13H H 0.226115 0.976975 0.170488 0.089 Uiso 1 1 calc R U
H13I H 0.343496 1.002359 0.171239 0.089 Uiso 1 1 calc R U
C139 C 0.3654(4) 0.8212(3) 0.14924(15) 0.0642(12) Uani 1 1 d . .
H13M H 0.420218 0.853315 0.128923 0.096 Uiso 1 1 calc R U
H13N H 0.299645 0.835068 0.128444 0.096 Uiso 1 1 calc R U
H13O H 0.391952 0.751576 0.156888 0.096 Uiso 1 1 calc R U
C140 C 0.3752(3) 0.5573(2) 0.45863(14) 0.0456(8) Uani 1 1 d . .
H14A H 0.345661 0.551096 0.425170 0.068 Uiso 1 1 calc R U
H14B H 0.370108 0.500008 0.485613 0.068 Uiso 1 1 calc R U
H14C H 0.450703 0.563880 0.453022 0.068 Uiso 1 1 calc R U
C141 C 0.1631(4) 0.6453(3) 0.5051(2) 0.0754(14) Uani 1 1 d . .
H14D H 0.118780 0.706772 0.509850 0.113 Uiso 1 1 calc R U
H14E H 0.168735 0.600162 0.539227 0.113 Uiso 1 1 calc R U
H14F H 0.129956 0.618759 0.479075 0.113 Uiso 1 1 calc R U
C142 C 0.3743(5) 0.6923(3) 0.53433(17) 0.0863(18) Uani 1 1 d . .
H14G H 0.443134 0.707909 0.519771 0.130 Uiso 1 1 calc R U
H14H H 0.387353 0.636320 0.563320 0.130 Uiso 1 1 calc R U
H14I H 0.332411 0.747331 0.547951 0.130 Uiso 1 1 calc R U
C1S C 0.6488(4) -0.1628(3) -0.0542(2) 0.0724(12) Uiso 1 1 d . .
H1S1 H 0.706310 -0.162197 -0.081254 0.109 Uiso 1 1 calc R U
H1S2 H 0.677164 -0.202779 -0.020673 0.109 Uiso 1 1 calc R U
H1S3 H 0.590353 -0.189067 -0.065975 0.109 Uiso 1 1 calc R U
C2S C 0.6055(5) -0.0588(4) -0.0456(2) 0.0893(16) Uiso 1 1 d . .
H2S1 H 0.665979 -0.032596 -0.034777 0.107 Uiso 1 1 calc R U
H2S2 H 0.579380 -0.018917 -0.079969 0.107 Uiso 1 1 calc R U
C3S C 0.5209(4) -0.0490(3) -0.0069(2) 0.0749(13) Uiso 1 1 d . .
H3S1 H 0.545718 -0.093620 0.026447 0.090 Uiso 1 1 calc R U
H3S2 H 0.459270 -0.071596 -0.019292 0.090 Uiso 1 1 calc R U

loop_
_atom_site_aniso_label
_atom_site_aniso_U_11
_atom_site_aniso_U_22
_atom_site_aniso_U_33
_atom_site_aniso_U_23
_atom_site_aniso_U_13
_atom_site_aniso_U_12
Fe1 0.0272(2) 0.01798(18) 0.0308(2) -0.00923(15) 0.00572(16) -0.00781(15)
C2 0.0365(15) 0.0198(11) 0.0402(15) -0.0060(11) 0.0089(12) -0.0105(11)
O2 0.0640(16) 0.0348(11) 0.0514(14) -0.0162(10) 0.0326(13) -0.0138(11)
C3 0.054(2) 0.0314(14) 0.0404(17) -0.0132(13) 0.0001(15) -0.0044(14)
O3 0.098(2) 0.0503(15) 0.0476(15) -0.0044(12) -0.0189(16) 0.0168(15)
P1 0.0288(3) 0.0217(3) 0.0451(4) -0.0160(3) 0.0136(3) -0.0108(3)
O1 0.0248(9) 0.0229(8) 0.0398(11) -0.0038(8) 0.0089(8) -0.0044(7)
C1 0.0239(12) 0.0189(10) 0.0237(11) -0.0060(9) 0.0026(9) -0.0056(9)
B1 0.0226(13) 0.0152(11) 0.0266(13) -0.0060(10) 0.0030(10) -0.0048(10)
N1 0.0235(10) 0.0216(9) 0.0274(11) -0.0100(8) 0.0059(8) -0.0085(8)
N2 0.0223(10) 0.0222(9) 0.0233(10) -0.0094(8) 0.0072(8) -0.0096(8)
Si1 0.0214(3) 0.0217(3) 0.0336(4) -0.0088(3) 0.0044(3) -0.0051(3)
C4 0.0428(17) 0.0218(12) 0.0452(17) -0.0193(12) 0.0070(13) -0.0103(11)
C5 0.0336(15) 0.0219(12) 0.0577(19) -0.0150(12) 0.0057(13) -0.0129(11)
C6 0.0462(18) 0.0200(12) 0.0464(17) -0.0082(12) 0.0111(14) -0.0107(12)
C7 0.0397(16) 0.0186(11) 0.0430(16) -0.0081(11) 0.0004(13) -0.0052(11)
C8 0.0341(15) 0.0197(11) 0.0447(16) -0.0149(11) 0.0088(12) -0.0070(10)
C9 0.065(2) 0.0496(19) 0.049(2) -0.0267(17) -0.0063(18) -0.0083(17)
C10 0.0368(18) 0.0407(18) 0.101(3) -0.026(2) 0.0072(19) -0.0180(15)
C11 0.084(3) 0.0352(17) 0.055(2) -0.0038(15) 0.025(2) -0.0177(18)
C12 0.059(2) 0.0384(17) 0.061(2) -0.0065(16) -0.0161(19) -0.0048(16)
C13 0.0404(18) 0.0404(17) 0.069(2) -0.0293(17) 0.0217(17) -0.0121(14)
C14 0.0265(13) 0.0268(12) 0.0334(13) -0.0113(10) 0.0095(11) -0.0143(10)
C15 0.0283(13) 0.0245(12) 0.0316(13) -0.0110(10) 0.0049(11) -0.0121(10)
C16 0.0226(12) 0.0240(11) 0.0282(12) -0.0120(10) 0.0082(10) -0.0107(9)
C17 0.0261(13) 0.0241(12) 0.0393(15) -0.0110(11) 0.0050(11) -0.0103(10)
C18 0.0334(15) 0.0281(13) 0.0493(18) -0.0173(13) 0.0102(13) -0.0038(11)
C19 0.0490(19) 0.0450(17) 0.0431(17) -0.0294(15) 0.0163(15) -0.0126(15)
C20 0.0415(17) 0.0513(18) 0.0312(15) -0.0185(13) 0.0052(13) -0.0129(14)
C21 0.0254(13) 0.0377(14) 0.0301(14) -0.0117(11) 0.0071(11) -0.0094(11)
C22 0.0327(15) 0.0316(14) 0.0465(17) -0.0077(13) -0.0030(13) -0.0051(12)
C23 0.066(3) 0.0422(19) 0.073(3) 0.0116(18) -0.023(2) -0.0160(18)
C24 0.051(2) 0.075(3) 0.078(3) -0.002(2) -0.019(2) -0.031(2)
C25 0.0276(15) 0.0579(19) 0.0350(16) -0.0118(14) 0.0023(12) -0.0022(14)
C26 0.046(2) 0.105(4) 0.069(3) -0.022(3) -0.020(2) -0.002(2)
C27 0.052(3) 0.050(2) 0.148(6) -0.007(3) -0.013(3) 0.011(2)
C28 0.0246(12) 0.0254(12) 0.0220(12) -0.0094(9) 0.0023(9) -0.0090(10)
C29 0.0335(14) 0.0286(13) 0.0252(13) -0.0074(10) 0.0024(11) -0.0096(11)
C30 0.0460(17) 0.0392(15) 0.0241(13) -0.0082(11) 0.0072(12) -0.0128(13)
C31 0.0428(17) 0.0467(17) 0.0269(14) -0.0174(12) 0.0126(12) -0.0149(14)
C32 0.0379(15) 0.0324(13) 0.0317(14) -0.0169(11) 0.0064(12) -0.0084(12)
C33 0.0286(13) 0.0281(12) 0.0272(13) -0.0134(10) 0.0049(10) -0.0088(10)
C34 0.0477(18) 0.0289(14) 0.0287(14) -0.0021(11) 0.0014(12) -0.0050(13)
C35 0.062(2) 0.0328(16) 0.071(3) -0.0068(16) 0.001(2) -0.0161(16)
C36 0.047(2) 0.049(2) 0.087(3) 0.003(2) -0.011(2) -0.0057(17)
C37 0.0369(15) 0.0215(11) 0.0288(13) -0.0103(10) 0.0041(11) -0.0053(10)
C38 0.0480(19) 0.0295(14) 0.0456(18) -0.0112(13) 0.0009(15) -0.0024(13)
C39 0.0478(18) 0.0266(13) 0.0486(18) -0.0136(13) 0.0077(15) -0.0156(13)
C40 0.0367(16) 0.0312(14) 0.0394(16) -0.0032(12) 0.0056(13) -0.0053(12)
C41 0.0289(15) 0.0383(15) 0.0550(19) -0.0187(14) -0.0029(13) -0.0069(12)
C42 0.0299(14) 0.0342(14) 0.0381(15) -0.0138(12) 0.0068(12) -0.0063(11)
Fe11 0.0386(2) 0.01942(19) 0.0248(2) -0.00654(15) 0.00507(17) -0.00951(17)
P101 0.0471(4) 0.0189(3) 0.0260(3) -0.0067(2) 0.0007(3) -0.0081(3)
C102 0.097(3) 0.0361(17) 0.063(2) -0.0227(17) 0.046(2) -0.028(2)
O102 0.191(4) 0.0607(19) 0.107(3) -0.0348(19) 0.112(3) -0.064(2)
C103 0.065(3) 0.0403(18) 0.063(2) -0.0183(17) -0.026(2) 0.0011(17)
O103 0.081(2) 0.086(2) 0.146(4) -0.050(3) -0.070(3) 0.035(2)
O101 0.208(4) 0.0259(11) 0.0211(11) -0.0037(9) 0.0121(17) -0.0275(17)
C101 0.0258(12) 0.0223(11) 0.0234(12) -0.0054(9) 0.0055(9) -0.0081(9)
B101 0.0210(13) 0.0166(11) 0.0240(13) -0.0045(10) 0.0011(10) -0.0027(10)
N101 0.0224(10) 0.0184(9) 0.0309(11) -0.0079(8) 0.0044(9) -0.0073(8)
N102 0.0227(10) 0.0210(9) 0.0256(10) -0.0083(8) 0.0043(8) -0.0074(8)
Si11 0.0781(7) 0.0308(4) 0.0241(4) -0.0018(3) 0.0045(4) -0.0221(4)
C104 0.0454(17) 0.0304(14) 0.0362(15) -0.0045(11) -0.0031(13) -0.0213(13)
C105 0.0388(15) 0.0235(12) 0.0324(14) -0.0059(10) 0.0047(12) -0.0132(11)
C106 0.0383(15) 0.0209(12) 0.0336(14) -0.0056(10) -0.0023(12) -0.0031(11)
C107 0.0380(16) 0.0307(14) 0.0443(17) -0.0146(13) 0.0108(13) -0.0016(12)
C108 0.0518(18) 0.0213(12) 0.0317(14) -0.0096(10) 0.0043(13) -0.0120(12)
C109 0.060(2) 0.083(3) 0.055(2) -0.009(2) -0.0069(19) -0.044(2)
C110 0.052(2) 0.0513(19) 0.0406(18) -0.0066(15) 0.0123(15) -0.0227(16)
C111 0.050(2) 0.0425(17) 0.0471(19) -0.0072(14) -0.0170(16) -0.0020(15)
C112 0.043(2) 0.087(3) 0.078(3) -0.029(3) 0.019(2) 0.005(2)
C113 0.088(3) 0.0363(16) 0.0364(17) -0.0165(14) 0.0073(18) -0.0166(18)
C114 0.0346(14) 0.0252(12) 0.0338(14) -0.0143(11) 0.0018(11) -0.0088(11)
C115 0.0344(14) 0.0255(12) 0.0316(13) -0.0129(11) 0.0064(11) -0.0077(11)
C116 0.0227(12) 0.0236(12) 0.0381(14) -0.0054(10) 0.0030(11) -0.0094(10)
C117 0.0271(14) 0.0237(13) 0.0533(18) -0.0045(12) 0.0033(13) -0.0099(11)
C118 0.0365(17) 0.0313(15) 0.082(3) 0.0028(16) 0.0111(17) -0.0141(13)
C119 0.0330(18) 0.0437(19) 0.095(3) 0.0078(19) 0.0229(19) -0.0124(15)
C120 0.0259(15) 0.0342(16) 0.080(3) -0.0026(16) 0.0122(16) -0.0046(12)
C121 0.0231(13) 0.0244(13) 0.0523(18) -0.0047(12) 0.0018(12) -0.0071(10)
C122 0.0324(15) 0.0207(12) 0.0558(19) -0.0033(12) 0.0013(13) -0.0063(11)
C123 0.059(2) 0.0317(16) 0.084(3) -0.0222(18) 0.005(2) -0.0171(16)
C124 0.046(2) 0.0309(15) 0.076(3) 0.0079(16) 0.0023(18) -0.0066(14)
C125 0.0238(13) 0.0243(13) 0.0591(19) -0.0041(13) -0.0012(13) -0.0065(10)
C126 0.066(3) 0.045(2) 0.084(3) 0.017(2) -0.030(2) -0.0203(19)
C127 0.062(3) 0.0348(18) 0.102(4) -0.022(2) 0.024(2) -0.0064(17)
C128 0.0258(13) 0.0223(11) 0.0312(13) -0.0093(10) 0.0111(10) -0.0077(10)
C129 0.0266(13) 0.0315(13) 0.0380(15) -0.0119(11) 0.0094(11) -0.0093(11)
C130 0.0334(16) 0.0515(18) 0.056(2) -0.0214(16) 0.0139(15) -0.0211(15)
C131 0.050(2) 0.0454(18) 0.068(2) -0.0184(17) 0.0285(19) -0.0308(17)
C132 0.058(2) 0.0292(14) 0.0479(18) -0.0047(13) 0.0244(17) -0.0170(14)
C133 0.0417(16) 0.0228(12) 0.0326(14) -0.0071(11) 0.0142(12) -0.0062(11)
C134 0.0234(14) 0.0513(18) 0.0378(16) -0.0049(13) 0.0025(12) -0.0066(12)
C135 0.059(3) 0.092(3) 0.071(3) -0.002(3) -0.032(2) -0.016(2)
C136 0.088(3) 0.043(2) 0.058(2) 0.0036(18) 0.013(2) -0.005(2)
C137 0.060(2) 0.0347(16) 0.0334(16) 0.0000(12) 0.0026(15) -0.0042(15)
C138 0.079(3) 0.0414(19) 0.045(2) 0.0007(15) 0.0046(19) 0.0095(18)
C139 0.099(4) 0.052(2) 0.0379(19) -0.0101(16) -0.005(2) -0.003(2)
C140 0.054(2) 0.0423(17) 0.0399(17) 0.0008(14) -0.0049(15) -0.0152(15)
C141 0.087(3) 0.051(2) 0.084(3) -0.014(2) 0.037(3) -0.011(2)
C142 0.160(6) 0.068(3) 0.042(2) -0.011(2) -0.029(3) -0.039(3)

loop_
_atom_type_symbol
_atom_type_description
_atom_type_scat_dispersion_real
_atom_type_scat_dispersion_imag
_atom_type_scat_source
C C 0.0181 0.0091 'International Tables Vol C Tables 4.2.6.8 and 6.1.1.4'
H H 0.0000 0.0000 'International Tables Vol C Tables 4.2.6.8 and 6.1.1.4'
B B 0.0090 0.0039 'International Tables Vol C Tables 4.2.6.8 and 6.1.1.4'
N N 0.0311 0.0180 'International Tables Vol C Tables 4.2.6.8 and 6.1.1.4'
Si Si 0.2541 0.3302 'International Tables Vol C Tables 4.2.6.8 and 6.1.1.4'
P P 0.2955 0.4335 'International Tables Vol C Tables 4.2.6.8 and 6.1.1.4'
Fe Fe -1.1336 3.1974 'International Tables Vol C Tables 4.2.6.8 and 6.1.1.4'
O O 0.0492 0.0322 'International Tables Vol C Tables 4.2.6.8 and 6.1.1.4'

loop_
_geom_angle_atom_site_label_1
_geom_angle_atom_site_label_2
_geom_angle_atom_site_label_3
_geom_angle
_geom_angle_site_symmetry_1
_geom_angle_site_symmetry_3
C3 Fe1 C2 97.88(14) . .
C3 Fe1 C5 103.51(14) . .
C2 Fe1 C5 107.47(12) . .
C3 Fe1 C6 141.66(15) . .
C2 Fe1 C6 89.17(12) . .
C5 Fe1 C6 39.26(13) . .
C3 Fe1 C4 90.38(13) . .
C2 Fe1 C4 146.98(12) . .
C5 Fe1 C4 39.61(11) . .
C6 Fe1 C4 65.78(12) . .
C3 Fe1 C7 153.46(13) . .
C2 Fe1 C7 108.54(13) . .
C5 Fe1 C7 66.53(12) . .
C6 Fe1 C7 39.62(12) . .
C4 Fe1 C7 66.04(12) . .
C3 Fe1 C8 114.64(14) . .
C2 Fe1 C8 147.49(13) . .
C5 Fe1 C8 66.16(11) . .
C6 Fe1 C8 65.58(11) . .
C4 Fe1 C8 39.28(12) . .
C7 Fe1 C8 38.99(11) . .
C3 Fe1 P1 85.54(12) . .
C2 Fe1 P1 93.78(9) . .
C5 Fe1 P1 155.21(9) . .
C6 Fe1 P1 131.77(10) . .
C4 Fe1 P1 118.80(8) . .
C7 Fe1 P1 95.07(8) . .
C8 Fe1 P1 89.06(7) . .
O2 C2 Fe1 173.4(2) . .
O3 C3 Fe1 176.6(3) . .
C1 P1 Fe1 115.29(9) . .
C1 O1 Si1 137.36(17) . .
O1 C1 B1 118.5(2) . .
O1 C1 P1 124.10(17) . .
B1 C1 P1 116.80(18) . .
N1 B1 N2 104.2(2) . .
N1 B1 C1 127.0(2) . .
N2 B1 C1 128.8(2) . .
C14 N1 C16 118.2(2) . .
C14 N1 B1 108.3(2) . .
C16 N1 B1 133.2(2) . .
C15 N2 C28 118.55(19) . .
C15 N2 B1 108.33(19) . .
C28 N2 B1 132.7(2) . .
O1 Si1 C42 105.97(13) . .
O1 Si1 C41 110.99(12) . .
C42 Si1 C41 106.50(14) . .
O1 Si1 C40 110.36(12) . .
C42 Si1 C40 114.58(13) . .
C41 Si1 C40 108.40(15) . .
C8 C4 C5 108.2(3) . .
C8 C4 C9 124.4(3) . .
C5 C4 C9 127.3(3) . .
C8 C4 Fe1 71.18(15) . .
C5 C4 Fe1 69.99(15) . .
C9 C4 Fe1 127.7(2) . .
C6 C5 C4 107.3(3) . .
C6 C5 C10 126.6(3) . .
C4 C5 C10 126.0(3) . .
C6 C5 Fe1 70.50(15) . .
C4 C5 Fe1 70.40(14) . .
C10 C5 Fe1 126.9(2) . .
C5 C6 C7 108.8(3) . .
C5 C6 C11 125.8(3) . .
C7 C6 C11 125.3(3) . .
C5 C6 Fe1 70.24(16) . .
C7 C6 Fe1 70.46(16) . .
C11 C6 Fe1 128.5(2) . .
C8 C7 C6 107.4(3) . .
C8 C7 C12 125.3(3) . .
C6 C7 C12 127.0(3) . .
C8 C7 Fe1 71.14(17) . .
C6 C7 Fe1 69.93(17) . .
C12 C7 Fe1 128.2(2) . .
C7 C8 C4 108.2(3) . .
C7 C8 C13 125.9(3) . .
C4 C8 C13 125.7(3) . .
C7 C8 Fe1 69.87(16) . .
C4 C8 Fe1 69.54(15) . .
C13 C8 Fe1 129.77(19) . .
C4 C9 H9A 109.5 . .
C4 C9 H9B 109.5 . .
H9A C9 H9B 109.5 . .
C4 C9 H9C 109.5 . .
H9A C9 H9C 109.5 . .
H9B C9 H9C 109.5 . .
C5 C10 H10A 109.5 . .
C5 C10 H10B 109.5 . .
H10A C10 H10B 109.5 . .
C5 C10 H10C 109.5 . .
H10A C10 H10C 109.5 . .
H10B C10 H10C 109.5 . .
C6 C11 H11A 109.5 . .
C6 C11 H11B 109.5 . .
H11A C11 H11B 109.5 . .
C6 C11 H11C 109.5 . .
H11A C11 H11C 109.5 . .
H11B C11 H11C 109.5 . .
C7 C12 H12A 109.5 . .
C7 C12 H12B 109.5 . .
H12A C12 H12B 109.5 . .
C7 C12 H12C 109.5 . .
H12A C12 H12C 109.5 . .
H12B C12 H12C 109.5 . .
C8 C13 H13A 109.5 . .
C8 C13 H13B 109.5 . .
H13A C13 H13B 109.5 . .
C8 C13 H13C 109.5 . .
H13A C13 H13C 109.5 . .
H13B C13 H13C 109.5 . .
C15 C14 N1 109.5(2) . .
C15 C14 H14 125.2 . .
N1 C14 H14 125.2 . .
C14 C15 N2 109.7(2) . .
C14 C15 H15 125.2 . .
N2 C15 H15 125.2 . .
C17 C16 C21 121.9(2) . .
C17 C16 N1 118.7(2) . .
C21 C16 N1 119.4(2) . .
C16 C17 C18 117.9(3) . .
C16 C17 C22 122.8(2) . .
C18 C17 C22 119.2(3) . .
C19 C18 C17 120.9(3) . .
C19 C18 H18 119.6 . .
C17 C18 H18 119.6 . .
C18 C19 C20 120.2(3) . .
C18 C19 H19 119.9 . .
C20 C19 H19 119.9 . .
C19 C20 C21 121.2(3) . .
C19 C20 H20 119.4 . .
C21 C20 H20 119.4 . .
C20 C21 C16 117.8(3) . .
C20 C21 C25 121.2(3) . .
C16 C21 C25 121.0(2) . .
C24 C22 C17 111.5(3) . .
C24 C22 C23 110.5(3) . .
C17 C22 C23 112.2(3) . .
C24 C22 H22 107.5 . .
C17 C22 H22 107.5 . .
C23 C22 H22 107.5 . .
C22 C23 H23A 109.5 . .
C22 C23 H23B 109.5 . .
H23A C23 H23B 109.5 . .
C22 C23 H23C 109.5 . .
H23A C23 H23C 109.5 . .
H23B C23 H23C 109.5 . .
C22 C24 H24A 109.5 . .
C22 C24 H24B 109.5 . .
H24A C24 H24B 109.5 . .
C22 C24 H24C 109.5 . .
H24A C24 H24C 109.5 . .
H24B C24 H24C 109.5 . .
C27 C25 C26 110.7(4) . .
C27 C25 C21 111.5(3) . .
C26 C25 C21 114.2(3) . .
C27 C25 H25 106.7 . .
C26 C25 H25 106.7 . .
C21 C25 H25 106.7 . .
C25 C26 H26A 109.5 . .
C25 C26 H26B 109.5 . .
H26A C26 H26B 109.5 . .
C25 C26 H26C 109.5 . .
H26A C26 H26C 109.5 . .
H26B C26 H26C 109.5 . .
C25 C27 H27A 109.5 . .
C25 C27 H27B 109.5 . .
H27A C27 H27B 109.5 . .
C25 C27 H27C 109.5 . .
H27A C27 H27C 109.5 . .
H27B C27 H27C 109.5 . .
C29 C28 C33 121.7(2) . .
C29 C28 N2 119.1(2) . .
C33 C28 N2 119.1(2) . .
C30 C29 C28 117.9(3) . .
C30 C29 C34 118.8(3) . .
C28 C29 C34 123.1(2) . .
C31 C30 C29 121.5(3) . .
C31 C30 H30 119.2 . .
C29 C30 H30 119.2 . .
C30 C31 C32 119.6(3) . .
C30 C31 H31 120.2 . .
C32 C31 H31 120.2 . .
C31 C32 C33 121.6(3) . .
C31 C32 H32 119.2 . .
C33 C32 H32 119.2 . .
C32 C33 C28 117.6(2) . .
C32 C33 C37 118.4(2) . .
C28 C33 C37 123.9(2) . .
C35 C34 C29 113.1(3) . .
C35 C34 C36 110.3(3) . .
C29 C34 C36 110.1(3) . .
C35 C34 H34 107.7 . .
C29 C34 H34 107.7 . .
C36 C34 H34 107.7 . .
C34 C35 H35A 109.5 . .
C34 C35 H35B 109.5 . .
H35A C35 H35B 109.5 . .
C34 C35 H35C 109.5 . .
H35A C35 H35C 109.5 . .
H35B C35 H35C 109.5 . .
C34 C36 H36A 109.5 . .
C34 C36 H36B 109.5 . .
H36A C36 H36B 109.5 . .
C34 C36 H36C 109.5 . .
H36A C36 H36C 109.5 . .
H36B C36 H36C 109.5 . .
C33 C37 C38 112.8(2) . .
C33 C37 C39 110.4(2) . .
C38 C37 C39 109.2(2) . .
C33 C37 H37 108.1 . .
C38 C37 H37 108.1 . .
C39 C37 H37 108.1 . .
C37 C38 H38A 109.5 . .
C37 C38 H38B 109.5 . .
H38A C38 H38B 109.5 . .
C37 C38 H38C 109.5 . .
H38A C38 H38C 109.5 . .
H38B C38 H38C 109.5 . .
C37 C39 H39A 109.5 . .
C37 C39 H39B 109.5 . .
H39A C39 H39B 109.5 . .
C37 C39 H39C 109.5 . .
H39A C39 H39C 109.5 . .
H39B C39 H39C 109.5 . .
Si1 C40 H40A 109.5 . .
Si1 C40 H40B 109.5 . .
H40A C40 H40B 109.5 . .
Si1 C40 H40C 109.5 . .
H40A C40 H40C 109.5 . .
H40B C40 H40C 109.5 . .
Si1 C41 H41A 109.5 . .
Si1 C41 H41B 109.5 . .
H41A C41 H41B 109.5 . .
Si1 C41 H41C 109.5 . .
H41A C41 H41C 109.5 . .
H41B C41 H41C 109.5 . .
Si1 C42 H42A 109.5 . .
Si1 C42 H42B 109.5 . .
H42A C42 H42B 109.5 . .
Si1 C42 H42C 109.5 . .
H42A C42 H42C 109.5 . .
H42B C42 H42C 109.5 . .
C102 Fe11 C103 94.9(2) . .
C102 Fe11 C104 133.82(15) . .
C103 Fe11 C104 90.96(16) . .
C102 Fe11 C108 98.00(14) . .
C103 Fe11 C108 114.27(15) . .
C104 Fe11 C108 39.60(12) . .
C102 Fe11 C105 158.49(17) . .
C103 Fe11 C105 105.17(17) . .
C104 Fe11 C105 40.13(11) . .
C108 Fe11 C105 66.89(11) . .
C102 Fe11 C107 92.63(16) . .
C103 Fe11 C107 153.90(15) . .
C104 Fe11 C107 66.19(13) . .
C108 Fe11 C107 39.77(12) . .
C105 Fe11 C107 65.92(12) . .
C102 Fe11 C106 121.89(19) . .
C103 Fe11 C106 143.14(18) . .
C104 Fe11 C106 66.19(12) . .
C108 Fe11 C106 66.40(11) . .
C105 Fe11 C106 39.02(11) . .
C107 Fe11 C106 39.07(11) . .
C102 Fe11 P101 94.03(12) . .
C103 Fe11 P101 83.47(12) . .
C104 Fe11 P101 132.15(9) . .
C108 Fe11 P101 157.42(9) . .
C105 Fe11 P101 95.86(8) . .
C107 Fe11 P101 120.90(10) . .
C106 Fe11 P101 91.02(8) . .
C101 P101 Fe11 113.54(9) . .
O102 C102 Fe11 174.2(3) . .
O103 C103 Fe11 177.1(5) . .
C101 O101 Si11 144.6(2) . .
O101 C101 B101 122.5(2) . .
O101 C101 P101 122.25(19) . .
B101 C101 P101 115.18(18) . .
N102 B101 N101 104.3(2) . .
N102 B101 C101 124.7(2) . .
N101 B101 C101 130.9(2) . .
C114 N101 C116 120.3(2) . .
C114 N101 B101 107.8(2) . .
C116 N101 B101 131.9(2) . .
C115 N102 B101 108.8(2) . .
C115 N102 C128 120.2(2) . .
B101 N102 C128 130.6(2) . .
O101 Si11 C140 112.74(15) . .
O101 Si11 C141 107.5(2) . .
C140 Si11 C141 110.98(18) . .
O101 Si11 C142 105.73(19) . .
C140 Si11 C142 108.7(2) . .
C141 Si11 C142 111.1(3) . .
C108 C104 C105 108.2(3) . .
C108 C104 C109 126.8(3) . .
C105 C104 C109 124.9(3) . .
C108 C104 Fe11 70.23(15) . .
C105 C104 Fe11 70.48(15) . .
C109 C104 Fe11 128.1(3) . .
C106 C105 C104 107.7(3) . .
C106 C105 C110 126.0(3) . .
C104 C105 C110 126.1(3) . .
C106 C105 Fe11 71.46(15) . .
C104 C105 Fe11 69.39(15) . .
C110 C105 Fe11 128.3(2) . .
C105 C106 C107 108.1(3) . .
C105 C106 C111 125.6(3) . .
C107 C106 C111 126.2(3) . .
C105 C106 Fe11 69.52(16) . .
C107 C106 Fe11 69.66(17) . .
C111 C106 Fe11 130.1(2) . .
C106 C107 C108 108.6(3) . .
C106 C107 C112 125.4(3) . .
C108 C107 C112 125.9(3) . .
C106 C107 Fe11 71.27(16) . .
C108 C107 Fe11 69.43(17) . .
C112 C107 Fe11 128.1(3) . .
C104 C108 C107 107.4(3) . .
C104 C108 C113 126.1(3) . .
C107 C108 C113 126.4(3) . .
C104 C108 Fe11 70.17(15) . .
C107 C108 Fe11 70.80(16) . .
C113 C108 Fe11 126.6(2) . .
C104 C109 H10D 109.5 . .
C104 C109 H10E 109.5 . .
H10D C109 H10E 109.5 . .
C104 C109 H10F 109.5 . .
H10D C109 H10F 109.5 . .
H10E C109 H10F 109.5 . .
C105 C110 H11J 109.5 . .
C105 C110 H11K 109.5 . .
H11J C110 H11K 109.5 . .
C105 C110 H11L 109.5 . .
H11J C110 H11L 109.5 . .
H11K C110 H11L 109.5 . .
C106 C111 H11G 109.5 . .
C106 C111 H11H 109.5 . .
H11G C111 H11H 109.5 . .
C106 C111 H11I 109.5 . .
H11G C111 H11I 109.5 . .
H11H C111 H11I 109.5 . .
C107 C112 H11M 109.5 . .
C107 C112 H11N 109.5 . .
H11M C112 H11N 109.5 . .
C107 C112 H11O 109.5 . .
H11M C112 H11O 109.5 . .
H11N C112 H11O 109.5 . .
C108 C113 H11D 109.5 . .
C108 C113 H11E 109.5 . .
H11D C113 H11E 109.5 . .
C108 C113 H11F 109.5 . .
H11D C113 H11F 109.5 . .
H11E C113 H11F 109.5 . .
C115 C114 N101 109.6(2) . .
C115 C114 H114 125.2 . .
N101 C114 H114 125.2 . .
C114 C115 N102 109.5(2) . .
C114 C115 H115 125.2 . .
N102 C115 H115 125.2 . .
C121 C116 C117 120.5(2) . .
C121 C116 N101 119.6(2) . .
C117 C116 N101 119.8(2) . .
C118 C117 C116 118.1(3) . .
C118 C117 C122 118.0(3) . .
C116 C117 C122 123.9(2) . .
C119 C118 C117 121.8(3) . .
C119 C118 H118 119.1 . .
C117 C118 H118 119.1 . .
C118 C119 C120 119.5(3) . .
C118 C119 H119 120.3 . .
C120 C119 H119 120.3 . .
C119 C120 C121 121.2(3) . .
C119 C120 H120 119.4 . .
C121 C120 H120 119.4 . .
C120 C121 C116 118.7(3) . .
C120 C121 C125 117.8(3) . .
C116 C121 C125 123.2(2) . .
C117 C122 C124 112.1(3) . .
C117 C122 C123 110.6(3) . .
C124 C122 C123 109.1(3) . .
C117 C122 H122 108.3 . .
C124 C122 H122 108.3 . .
C123 C122 H122 108.3 . .
C122 C123 H12D 109.5 . .
C122 C123 H12E 109.5 . .
H12D C123 H12E 109.5 . .
C122 C123 H12F 109.5 . .
H12D C123 H12F 109.5 . .
H12E C123 H12F 109.5 . .
C122 C124 H12G 109.5 . .
C122 C124 H12H 109.5 . .
H12G C124 H12H 109.5 . .
C122 C124 H12I 109.5 . .
H12G C124 H12I 109.5 . .
H12H C124 H12I 109.5 . .
C126 C125 C121 109.9(3) . .
C126 C125 C127 110.6(3) . .
C121 C125 C127 112.6(3) . .
C126 C125 H125 107.9 . .
C121 C125 H125 107.9 . .
C127 C125 H125 107.9 . .
C125 C126 H12M 109.5 . .
C125 C126 H12N 109.5 . .
H12M C126 H12N 109.5 . .
C125 C126 H12O 109.5 . .
H12M C126 H12O 109.5 . .
H12N C126 H12O 109.5 . .
C125 C127 H12J 109.5 . .
C125 C127 H12K 109.5 . .
H12J C127 H12K 109.5 . .
C125 C127 H12L 109.5 . .
H12J C127 H12L 109.5 . .
H12K C127 H12L 109.5 . .
C129 C128 C133 121.8(2) . .
C129 C128 N102 119.9(2) . .
C133 C128 N102 118.3(3) . .
C130 C129 C128 117.8(3) . .
C130 C129 C134 121.3(3) . .
C128 C129 C134 120.9(2) . .
C131 C130 C129 121.3(3) . .
C131 C130 H130 119.3 . .
C129 C130 H130 119.3 . .
C132 C131 C130 119.9(3) . .
C132 C131 H131 120.1 . .
C130 C131 H131 120.0 . .
C131 C132 C133 121.7(3) . .
C131 C132 H132 119.1 . .
C133 C132 H132 119.1 . .
C132 C133 C128 117.5(3) . .
C132 C133 C137 119.6(3) . .
C128 C133 C137 123.0(3) . .
C136 C134 C129 111.1(3) . .
C136 C134 C135 110.4(3) . .
C129 C134 C135 113.7(3) . .
C136 C134 H134 107.1 . .
C129 C134 H134 107.1 . .
C135 C134 H134 107.1 . .
C134 C135 H13J 109.5 . .
C134 C135 H13K 109.5 . .
H13J C135 H13K 109.5 . .
C134 C135 H13L 109.5 . .
H13J C135 H13L 109.5 . .
H13K C135 H13L 109.5 . .
C134 C136 H13D 109.5 . .
C134 C136 H13E 109.5 . .
H13D C136 H13E 109.5 . .
C134 C136 H13F 109.5 . .
H13D C136 H13F 109.5 . .
H13E C136 H13F 109.5 . .
C133 C137 C138 112.4(3) . .
C133 C137 C139 110.9(3) . .
C138 C137 C139 110.6(3) . .
C133 C137 H137 107.6 . .
C138 C137 H137 107.6 . .
C139 C137 H137 107.6 . .
C137 C138 H13G 109.5 . .
C137 C138 H13H 109.5 . .
H13G C138 H13H 109.5 . .
C137 C138 H13I 109.5 . .
H13G C138 H13I 109.5 . .
H13H C138 H13I 109.5 . .
C137 C139 H13M 109.5 . .
C137 C139 H13N 109.5 . .
H13M C139 H13N 109.5 . .
C137 C139 H13O 109.5 . .
H13M C139 H13O 109.5 . .
H13N C139 H13O 109.5 . .
Si11 C140 H14A 109.5 . .
Si11 C140 H14B 109.5 . .
H14A C140 H14B 109.5 . .
Si11 C140 H14C 109.5 . .
H14A C140 H14C 109.5 . .
H14B C140 H14C 109.5 . .
Si11 C141 H14D 109.5 . .
Si11 C141 H14E 109.5 . .
H14D C141 H14E 109.5 . .
Si11 C141 H14F 109.5 . .
H14D C141 H14F 109.5 . .
H14E C141 H14F 109.5 . .
Si11 C142 H14G 109.5 . .
Si11 C142 H14H 109.5 . .
H14G C142 H14H 109.5 . .
Si11 C142 H14I 109.5 . .
H14G C142 H14I 109.5 . .
H14H C142 H14I 109.5 . .
C2S C1S H1S1 109.5 . .
C2S C1S H1S2 109.5 . .
H1S1 C1S H1S2 109.5 . .
C2S C1S H1S3 109.5 . .
H1S1 C1S H1S3 109.5 . .
H1S2 C1S H1S3 109.5 . .
C3S C2S C1S 115.4(5) . .
C3S C2S H2S1 108.4 . .
C1S C2S H2S1 108.4 . .
C3S C2S H2S2 108.4 . .
C1S C2S H2S2 108.4 . .
H2S1 C2S H2S2 107.5 . .
C2S C3S C3S 118.9(6) . 2_655
C2S C3S H3S1 107.6 . .
C3S C3S H3S1 107.6 2_655 .
C2S C3S H3S2 107.6 . .
C3S C3S H3S2 107.6 2_655 .
H3S1 C3S H3S2 107.0 . .

loop_
_geom_bond_atom_site_label_1
_geom_bond_atom_site_label_2
_geom_bond_distance
_geom_bond_site_symmetry_2
Fe1 C3 1.742(3) .
Fe1 C2 1.765(3) .
Fe1 C5 2.109(3) .
Fe1 C6 2.112(3) .
Fe1 C4 2.114(3) .
Fe1 C7 2.119(3) .
Fe1 C8 2.136(3) .
Fe1 P1 2.2738(7) .
C2 O2 1.149(3) .
C3 O3 1.165(4) .
P1 C1 1.694(2) .
O1 C1 1.381(3) .
O1 Si1 1.651(2) .
C1 B1 1.568(3) .
B1 N1 1.440(3) .
B1 N2 1.448(3) .
N1 C14 1.408(3) .
N1 C16 1.436(3) .
N2 C15 1.401(3) .
N2 C28 1.442(3) .
Si1 C42 1.856(3) .
Si1 C41 1.859(3) .
Si1 C40 1.859(3) .
C4 C8 1.429(4) .
C4 C5 1.431(4) .
C4 C9 1.496(4) .
C5 C6 1.418(5) .
C5 C10 1.501(4) .
C6 C7 1.434(4) .
C6 C11 1.499(4) .
C7 C8 1.420(4) .
C7 C12 1.492(5) .
C8 C13 1.497(4) .
C9 H9A 0.9800 .
C9 H9B 0.9800 .
C9 H9C 0.9800 .
C10 H10A 0.9800 .
C10 H10B 0.9800 .
C10 H10C 0.9800 .
C11 H11A 0.9800 .
C11 H11B 0.9800 .
C11 H11C 0.9800 .
C12 H12A 0.9800 .
C12 H12B 0.9800 .
C12 H12C 0.9800 .
C13 H13A 0.9800 .
C13 H13B 0.9800 .
C13 H13C 0.9800 .
C14 C15 1.337(3) .
C14 H14 0.9500 .
C15 H15 0.9500 .
C16 C17 1.397(4) .
C16 C21 1.404(4) .
C17 C18 1.404(4) .
C17 C22 1.521(4) .
C18 C19 1.378(5) .
C18 H18 0.9500 .
C19 C20 1.379(5) .
C19 H19 0.9500 .
C20 C21 1.395(4) .
C20 H20 0.9500 .
C21 C25 1.515(4) .
C22 C24 1.518(5) .
C22 C23 1.528(4) .
C22 H22 1.0000 .
C23 H23A 0.9800 .
C23 H23B 0.9800 .
C23 H23C 0.9800 .
C24 H24A 0.9800 .
C24 H24B 0.9800 .
C24 H24C 0.9800 .
C25 C27 1.504(5) .
C25 C26 1.506(5) .
C25 H25 1.0000 .
C26 H26A 0.9800 .
C26 H26B 0.9800 .
C26 H26C 0.9800 .
C27 H27A 0.9800 .
C27 H27B 0.9800 .
C27 H27C 0.9800 .
C28 C29 1.403(4) .
C28 C33 1.411(3) .
C29 C30 1.399(4) .
C29 C34 1.525(4) .
C30 C31 1.380(4) .
C30 H30 0.9500 .
C31 C32 1.384(4) .
C31 H31 0.9500 .
C32 C33 1.397(3) .
C32 H32 0.9500 .
C33 C37 1.524(4) .
C34 C35 1.512(4) .
C34 C36 1.528(5) .
C34 H34 1.0000 .
C35 H35A 0.9800 .
C35 H35B 0.9800 .
C35 H35C 0.9800 .
C36 H36A 0.9800 .
C36 H36B 0.9800 .
C36 H36C 0.9800 .
C37 C38 1.533(4) .
C37 C39 1.544(4) .
C37 H37 1.0000 .
C38 H38A 0.9800 .
C38 H38B 0.9800 .
C38 H38C 0.9800 .
C39 H39A 0.9800 .
C39 H39B 0.9800 .
C39 H39C 0.9800 .
C40 H40A 0.9800 .
C40 H40B 0.9800 .
C40 H40C 0.9800 .
C41 H41A 0.9800 .
C41 H41B 0.9800 .
C41 H41C 0.9800 .
C42 H42A 0.9800 .
C42 H42B 0.9800 .
C42 H42C 0.9800 .
Fe11 C102 1.739(3) .
Fe11 C103 1.755(4) .
Fe11 C104 2.094(3) .
Fe11 C108 2.095(3) .
Fe11 C105 2.109(3) .
Fe11 C107 2.113(3) .
Fe11 C106 2.134(3) .
Fe11 P101 2.2688(8) .
P101 C101 1.689(2) .
C102 O102 1.150(4) .
C103 O103 1.151(5) .
O101 C101 1.347(3) .
O101 Si11 1.633(2) .
C101 B101 1.570(3) .
B101 N102 1.432(3) .
B101 N101 1.452(3) .
N101 C114 1.406(3) .
N101 C116 1.437(3) .
N102 C115 1.399(3) .
N102 C128 1.440(3) .
Si11 C140 1.839(4) .
Si11 C141 1.841(5) .
Si11 C142 1.854(4) .
C104 C108 1.419(4) .
C104 C105 1.442(4) .
C104 C109 1.507(5) .
C105 C106 1.417(4) .
C105 C110 1.496(4) .
C106 C107 1.420(4) .
C106 C111 1.500(4) .
C107 C108 1.431(5) .
C107 C112 1.502(5) .
C108 C113 1.508(4) .
C109 H10D 0.9800 .
C109 H10E 0.9800 .
C109 H10F 0.9800 .
C110 H11J 0.9800 .
C110 H11K 0.9800 .
C110 H11L 0.9800 .
C111 H11G 0.9800 .
C111 H11H 0.9800 .
C111 H11I 0.9800 .
C112 H11M 0.9800 .
C112 H11N 0.9800 .
C112 H11O 0.9800 .
C113 H11D 0.9800 .
C113 H11E 0.9800 .
C113 H11F 0.9800 .
C114 C115 1.339(4) .
C114 H114 0.9500 .
C115 H115 0.9500 .
C116 C121 1.404(4) .
C116 C117 1.417(3) .
C117 C118 1.394(4) .
C117 C122 1.524(4) .
C118 C119 1.374(5) .
C118 H118 0.9500 .
C119 C120 1.390(4) .
C119 H119 0.9500 .
C120 C121 1.391(4) .
C120 H120 0.9500 .
C121 C125 1.524(4) .
C122 C124 1.532(5) .
C122 C123 1.543(5) .
C122 H122 1.0000 .
C123 H12D 0.9800 .
C123 H12E 0.9800 .
C123 H12F 0.9800 .
C124 H12G 0.9800 .
C124 H12H 0.9800 .
C124 H12I 0.9800 .
C125 C126 1.515(5) .
C125 C127 1.532(5) .
C125 H125 1.0000 .
C126 H12M 0.9800 .
C126 H12N 0.9800 .
C126 H12O 0.9800 .
C127 H12J 0.9800 .
C127 H12K 0.9800 .
C127 H12L 0.9800 .
C128 C129 1.404(4) .
C128 C133 1.404(4) .
C129 C130 1.390(4) .
C129 C134 1.517(4) .
C130 C131 1.385(5) .
C130 H130 0.9500 .
C131 C132 1.366(6) .
C131 H131 0.9500 .
C132 C133 1.398(4) .
C132 H132 0.9500 .
C133 C137 1.506(5) .
C134 C136 1.516(5) .
C134 C135 1.520(5) .
C134 H134 1.0000 .
C135 H13J 0.9800 .
C135 H13K 0.9800 .
C135 H13L 0.9800 .
C136 H13D 0.9800 .
C136 H13E 0.9800 .
C136 H13F 0.9800 .
C137 C138 1.538(5) .
C137 C139 1.544(5) .
C137 H137 1.0000 .
C138 H13G 0.9800 .
C138 H13H 0.9800 .
C138 H13I 0.9800 .
C139 H13M 0.9800 .
C139 H13N 0.9800 .
C139 H13O 0.9800 .
C140 H14A 0.9800 .
C140 H14B 0.9800 .
C140 H14C 0.9800 .
C141 H14D 0.9800 .
C141 H14E 0.9800 .
C141 H14F 0.9800 .
C142 H14G 0.9800 .
C142 H14H 0.9800 .
C142 H14I 0.9800 .
C1S C2S 1.548(7) .
C1S H1S1 0.9800 .
C1S H1S2 0.9800 .
C1S H1S3 0.9800 .
C2S C3S 1.428(7) .
C2S H2S1 0.9900 .
C2S H2S2 0.9900 .
C3S C3S 1.514(9) 2_655
C3S H3S1 0.9900 .
C3S H3S2 0.9900 .
